data_2012583
loop_
_publ_author_name
'Merz, Klaus'
'Kn\"ufer, Annegret'

_publ_section_title
;
 Cyclohexylphosphonic acid
;
_journal_issue 3
_journal_name_full 'Acta Crystallographica Section C'
_journal_page_first o187
_journal_page_last o188
_journal_paper_doi 10.1107/S0108270102001439
_journal_volume 58
_journal_year 2002
_chemical_formula_moiety 'C6 H13 O3 P'
_chemical_formula_sum 'C6 H13 O3 P'
_chemical_formula_weight 164.13
_chemical_name_systematic
;
Cyclohexylphosphonic acid
;
_space_group_IT_number 11
_symmetry_cell_setting monoclinic
_symmetry_space_group_name_Hall '-P 2yb'
_symmetry_space_group_name_H-M 'P 1 21/m 1'
_atom_sites_solution_hydrogens geom
_atom_sites_solution_primary direct
_atom_sites_solution_secondary difmap
_cell_angle_alpha 90
_cell_angle_beta 104.72(3)
_cell_angle_gamma 90
_cell_formula_units_Z 2
_cell_length_a 6.8193(14)
_cell_length_b 6.7291(13)
_cell_length_c 9.0902(18)
_cell_measurement_reflns_used 75
_cell_measurement_temperature 203(2)
_cell_measurement_theta_max 19.5
_cell_measurement_theta_min 3.4
_cell_volume 403.44(15)
_computing_cell_refinement 'SMART Query or SAINT?'
_computing_data_collection 'SMART (Siemens, 1996)'
_computing_data_reduction 'SAINT (Siemens, 1996)'
_computing_molecular_graphics 'SHELXTL (Bruker, 1997)'
_computing_publication_material 'SHELXL97 Query or SHELXTL?'
_computing_structure_refinement 'SHELXL97 (Sheldrick, 1997) Query or SHELXTL?'
_computing_structure_solution 'SHELXS97 (Sheldrick, 1990) Query or SHELXTL?'
_diffrn_ambient_temperature 203(2)
_diffrn_measured_fraction_theta_full .984
_diffrn_measured_fraction_theta_max .984
_diffrn_measurement_device_type 'Bruker SMART CCD 1000 area-detector'
_diffrn_measurement_method \w
_diffrn_radiation_monochromator graphite
_diffrn_radiation_source 'fine-focus sealed tube'
_diffrn_radiation_type MoK\a
_diffrn_radiation_wavelength .71073
_diffrn_reflns_av_R_equivalents .024
_diffrn_reflns_av_sigmaI/netI .027
_diffrn_reflns_limit_h_max 8
_diffrn_reflns_limit_h_min -6
_diffrn_reflns_limit_k_max 7
_diffrn_reflns_limit_k_min -7
_diffrn_reflns_limit_l_max 8
_diffrn_reflns_limit_l_min -10
_diffrn_reflns_number 1901
_diffrn_reflns_theta_full 25.00
_diffrn_reflns_theta_max 25.00
_diffrn_reflns_theta_min 3.09
_exptl_absorpt_coefficient_mu .290
_exptl_absorpt_correction_T_max .971
_exptl_absorpt_correction_T_min .890
_exptl_absorpt_correction_type 'empirical (Blessing, 1995)'
_exptl_crystal_colour colourless
_exptl_crystal_density_diffrn 1.351
_exptl_crystal_density_meas ?
_exptl_crystal_density_method 'not measured'
_exptl_crystal_description needle
_exptl_crystal_F_000 176
_exptl_crystal_size_max .4
_exptl_crystal_size_mid .1
_exptl_crystal_size_min .1
_refine_diff_density_max .58
_refine_diff_density_min -.35
_refine_ls_extinction_method none
_refine_ls_goodness_of_fit_ref 1.156
_refine_ls_hydrogen_treatment mixed
_refine_ls_matrix_type full
_refine_ls_number_parameters 56
_refine_ls_number_reflns 762
_refine_ls_number_restraints 0
_refine_ls_restrained_S_all 1.156
_refine_ls_R_factor_all .040
_refine_ls_R_factor_gt .037
_refine_ls_shift/su_max .001
_refine_ls_shift/su_mean .000
_refine_ls_structure_factor_coef Fsqd
_refine_ls_weighting_details 'calc w = 1/[\s^2^(Fo^2^)+(0.0556P)^2^+0.1287P] where P=(Fo^2^+2Fc^2^)/3'
_refine_ls_weighting_scheme calc
_refine_ls_wR_factor_gt .100
_refine_ls_wR_factor_ref .103
_reflns_number_gt 697
_reflns_number_total 762
_reflns_threshold_expression I>2\s(I)
_cod_data_source_file jz1491.cif
_cod_data_source_block I
_cod_depositor_comments
;
The following automatic conversions were performed:

'_exptl_crystal_density_meas' value 'not measured' was changed to '?'
- the value is perceived as not measured.

Automatic conversion script
Id: cif_fix_values 3008 2015-01-20 13:52:24Z robertas 
;
_cod_original_cell_volume 403.43(14)
_cod_original_sg_symbol_H-M 'P 21/m'
_cod_database_code 2012583
_cod_database_fobs_code 2012583

loop_
_symmetry_equiv_pos_as_xyz
'x, y, z'
'-x, y+1/2, -z'
'-x, -y, -z'
'x, -y-1/2, z'

loop_
_atom_site_label
_atom_site_fract_x
_atom_site_fract_y
_atom_site_fract_z
_atom_site_U_iso_or_equiv
_atom_site_adp_type
_atom_site_calc_flag
_atom_site_refinement_flags
_atom_site_occupancy
_atom_site_disorder_assembly
_atom_site_disorder_group
_atom_site_type_symbol
P1 .67983(9) .7500 .49921(7) .0247(3) Uani d S 1 . . P
C1 .7825(4) .7500 .3359(3) .0271(6) Uani d S 1 . . C
H1 .9321 .7500 .3728 .033 Uiso calc SR 1 . . H
O1 .4511(3) .7500 .45263(19) .0284(5) Uani d S 1 . . O
O2 .7690(2) .5687(2) .60038(14) .0321(4) Uani d . 1 . . O
C2 .7202(3) .5615(3) .2398(2) .0341(5) Uani d . 1 . . C
H2 .7706 .4442 .3017 .041 Uiso calc R 1 . . H
H3 .5720 .5531 .2076 .041 Uiso calc R 1 . . H
C4 .7431(5) .7500 .0045(3) .0390(7) Uani d S 1 . . C
H6 .8075 .7500 -.0803 .047 Uiso calc SR 1 . . H
H7 .5958 .7500 -.0380 .047 Uiso calc SR 1 . . H
C3 .8051(3) .5631(3) .0998(2) .0394(5) Uani d . 1 . . C
H4 .9533 .5555 .1322 .047 Uiso calc R 1 . . H
H5 .7557 .4459 .0374 .047 Uiso calc R 1 . . H
H8 .700(4) .473(4) .584(3) .053(7) Uiso d . 1 . . H

loop_
_atom_site_aniso_label
_atom_site_aniso_U_11
_atom_site_aniso_U_22
_atom_site_aniso_U_33
_atom_site_aniso_U_12
_atom_site_aniso_U_13
_atom_site_aniso_U_23
P1 .0279(4) .0167(4) .0280(4) .000 .0042(3) .000
C1 .0294(13) .0203(13) .0311(13) .000 .0066(11) .000
O1 .0296(10) .0181(9) .0367(10) .000 .0071(7) .000
O2 .0341(8) .0226(8) .0359(7) -.0007(6) .0020(6) .0064(5)
C2 .0465(12) .0195(10) .0365(10) .0003(8) .0108(8) -.0023(7)
C4 .0449(17) .0408(17) .0321(14) .000 .0114(12) .000
C3 .0494(12) .0328(12) .0367(10) .0050(9) .0124(9) -.0065(8)

loop_
_atom_type_symbol
_atom_type_description
_atom_type_scat_dispersion_real
_atom_type_scat_dispersion_imag
_atom_type_scat_source
C C .0033 .0016 'International Tables Vol C Tables 4.2.6.8 and 6.1.1.4'
H H .0000 .0000 'International Tables Vol C Tables 4.2.6.8 and 6.1.1.4'
O O .0106 .0060 'International Tables Vol C Tables 4.2.6.8 and 6.1.1.4'
P P .1023 .0942 'International Tables Vol C Tables 4.2.6.8 and 6.1.1.4'

loop_
_geom_angle_atom_site_label_1
_geom_angle_atom_site_label_2
_geom_angle_atom_site_label_3
_geom_angle_site_symmetry_1
_geom_angle_site_symmetry_3
_geom_angle
_geom_angle_publ_flag
O1 P1 O2 . 4_575 112.76(7) no
O1 P1 O2 . . 112.76(7) yes
O2 P1 O2 4_575 . 103.32(11) no
O1 P1 C1 . . 111.13(11) yes
O2 P1 C1 4_575 . 108.23(7) no
O2 P1 C1 . . 108.23(7) yes
C2 C1 C2 . 4_575 111.2(2) no
C2 C1 P1 . . 111.14(12) yes
C2 C1 P1 4_575 . 111.14(12) no
C2 C1 H1 . . 107.7 no
C2 C1 H1 4_575 . 107.7 no
P1 C1 H1 . . 107.7 no
P1 O2 H8 . . 113.8(19) yes
C3 C2 C1 . . 111.08(17) no
C3 C2 H2 . . 109.4 no
C1 C2 H2 . . 109.4 no
C3 C2 H3 . . 109.4 no
C1 C2 H3 . . 109.4 no
H2 C2 H3 . . 108.0 no
C3 C4 C3 4_575 . 111.1(2) no
C3 C4 H6 4_575 . 109.4 no
C3 C4 H6 . . 109.4 no
C3 C4 H7 4_575 . 109.4 no
C3 C4 H7 . . 109.4 no
H6 C4 H7 . . 108.0 no
C4 C3 C2 . . 111.74(17) no
C4 C3 H4 . . 109.3 no
C2 C3 H4 . . 109.3 no
C4 C3 H5 . . 109.3 no
C2 C3 H5 . . 109.3 no
H4 C3 H5 . . 107.9 no

loop_
_geom_bond_atom_site_label_1
_geom_bond_atom_site_label_2
_geom_bond_site_symmetry_2
_geom_bond_distance
_geom_bond_publ_flag
P1 O1 . 1.5089(18) yes
P1 O2 4_575 1.5557(13) no
P1 O2 . 1.5557(13) yes
P1 C1 . 1.795(3) yes
C1 C2 . 1.537(2) no
C1 C2 4_575 1.537(2) no
C1 H1 . .9900 no
O2 H8 . .79(3) no
C2 C3 . 1.526(3) no
C2 H2 . .9800 no
C2 H3 . .9800 no
C4 C3 4_575 1.525(3) no
C4 C3 . 1.525(3) no
C4 H6 . .9800 no
C4 H7 . .9800 no
C3 H4 . .9800 no
C3 H5 . .9800 no

loop_
_geom_hbond_atom_site_label_D
_geom_hbond_atom_site_label_H
_geom_hbond_atom_site_label_A
_geom_hbond_site_symmetry_A
_geom_hbond_distance_DH
_geom_hbond_distance_HA
_geom_hbond_distance_DA
_geom_hbond_angle_DHA
_geom_hbond_publ_flag
O2 H8 O1 3_666 .79(3) 1.80(3) 2.5915(17) 178(3) yes

loop_
_geom_torsion_atom_site_label_1
_geom_torsion_atom_site_label_2
_geom_torsion_atom_site_label_3
_geom_torsion_atom_site_label_4
_geom_torsion_site_symmetry_4
_geom_torsion
_geom_torsion_publ_flag
H8 O2 P1 O2 4_575 151.6(19) no
